data_7211054
loop_
_publ_author_name
'Akhbari, Kamran'
'Morsali, Ali'

_publ_section_title
;
 Solid- and solution-state structural transformations in flexible lead(ii)
 supramolecular polymers
;
_journal_issue 44
_journal_name_full CrystEngComm
_journal_page_first 8915
_journal_paper_doi 10.1039/c3ce41171k
_journal_volume 15
_journal_year 2013
_chemical_formula_moiety 'C20 H12 N2 O4 Pb'
_chemical_formula_sum 'C20 H12 N2 O4 Pb'
_chemical_formula_weight 551.51
_chemical_name_systematic
;
?
;
_space_group_IT_number 14
_symmetry_cell_setting monoclinic
_symmetry_space_group_name_Hall '-P 2ybc'
_symmetry_space_group_name_H-M 'P 1 21/c 1'
_atom_sites_solution_hydrogens geom
_atom_sites_solution_primary direct
_atom_sites_solution_secondary difmap
_audit_creation_method SHELXL-97
_cell_angle_alpha 90.00
_cell_angle_beta 109.247(6)
_cell_angle_gamma 90.00
_cell_formula_units_Z 4
_cell_length_a 16.581(6)
_cell_length_b 7.331(3)
_cell_length_c 14.377(6)
_cell_measurement_reflns_used 7432
_cell_measurement_temperature 298(2)
_cell_measurement_theta_max 28.37
_cell_measurement_theta_min 2.54
_cell_volume 1649.9(11)
_computing_cell_refinement 'SAINT (Bruker, 2002)'
_computing_data_collection 'SMART (Bruker, 2002)'
_computing_data_reduction SAINT
_computing_molecular_graphics 'XP (Bruker, 2002)'
_computing_publication_material 'SHELXL-97 (Bruker, 2002)'
_computing_structure_refinement 'SHELXL-97 (Sheldrick, 1997)'
_computing_structure_solution 'SHELXS-97 (Sheldrick, 1997)'
_diffrn_ambient_temperature 298(2)
_diffrn_measured_fraction_theta_full 0.982
_diffrn_measured_fraction_theta_max 0.982
_diffrn_measurement_device_type 'Bruker APEX II area-detector diffractometer'
_diffrn_measurement_method '\f and \w scans'
_diffrn_radiation_monochromator graphite
_diffrn_radiation_source 'fine-focus sealed tube'
_diffrn_radiation_type MoK\a
_diffrn_radiation_wavelength 0.71073
_diffrn_reflns_av_R_equivalents 0.0230
_diffrn_reflns_av_sigmaI/netI 0.0275
_diffrn_reflns_limit_h_max 19
_diffrn_reflns_limit_h_min -19
_diffrn_reflns_limit_k_max 7
_diffrn_reflns_limit_k_min -8
_diffrn_reflns_limit_l_max 17
_diffrn_reflns_limit_l_min -17
_diffrn_reflns_number 8468
_diffrn_reflns_theta_full 25.10
_diffrn_reflns_theta_max 25.10
_diffrn_reflns_theta_min 2.85
_exptl_absorpt_coefficient_mu 10.257
_exptl_absorpt_correction_T_max 0.2219
_exptl_absorpt_correction_T_min 0.1329
_exptl_absorpt_correction_type multi-scan
_exptl_absorpt_process_details 'SADABS (Bruker, 2002)'
_exptl_crystal_colour Colorless
_exptl_crystal_density_diffrn 2.220
_exptl_crystal_density_method 'not measured'
_exptl_crystal_description Block
_exptl_crystal_F_000 1040
_exptl_crystal_size_max 0.33
_exptl_crystal_size_mid 0.26
_exptl_crystal_size_min 0.21
_refine_diff_density_max 1.576
_refine_diff_density_min -1.588
_refine_diff_density_rms 0.320
_refine_ls_extinction_coef 0.0048(5)
_refine_ls_extinction_expression Fc^*^=kFc[1+0.001xFc^2^\l^3^/sin(2\q)]^-1/4^
_refine_ls_extinction_method SHELXL
_refine_ls_goodness_of_fit_ref 1.082
_refine_ls_hydrogen_treatment constr
_refine_ls_matrix_type full
_refine_ls_number_parameters 245
_refine_ls_number_reflns 2891
_refine_ls_number_restraints 0
_refine_ls_restrained_S_all 1.082
_refine_ls_R_factor_all 0.0356
_refine_ls_R_factor_gt 0.0316
_refine_ls_shift/su_max 0.001
_refine_ls_shift/su_mean 0.001
_refine_ls_structure_factor_coef Fsqd
_refine_ls_weighting_details 'calc w=1/[\s^2^(Fo^2^)+(0.0839P)^2^+6.6058P] where P=(Fo^2^+2Fc^2^)/3'
_refine_ls_weighting_scheme calc
_refine_ls_wR_factor_gt 0.1095
_refine_ls_wR_factor_ref 0.1187
_reflns_number_gt 2666
_reflns_number_total 2891
_reflns_threshold_expression I>2\s(I)
_cod_data_source_file c3ce41171k.txt
_cod_data_source_block 2
_cod_depositor_comments
;
The following automatic conversions were performed:

'_symmetry_cell_setting' value 'Monoclinic' changed to 'monoclinic'
according to /home/saulius/struct/CIF-dictionaries/cif_core.dic
dictionary named 'cif_core.dic' version 2.4.2 from
2011-04-26.

'_exptl_absorpt_correction_type' value 'Multi-scan'
changed to 'multi-scan' according to
/home/saulius/struct/CIF-dictionaries/cif_core.dic dictionary named
'cif_core.dic' version 2.4.2 from 2011-04-26.

Automatic conversion script
Id: cif_fix_values 1891 2012-01-12 08:04:46Z andrius 
;
_cod_original_sg_symbol_H-M 'P 21/c'
_cod_database_code 7211054

loop_
_symmetry_equiv_pos_as_xyz
'x, y, z'
'-x, y+1/2, -z+1/2'
'-x, -y, -z'
'x, -y-1/2, z-1/2'

loop_
_atom_site_label
_atom_site_type_symbol
_atom_site_fract_x
_atom_site_fract_y
_atom_site_fract_z
_atom_site_U_iso_or_equiv
_atom_site_adp_type
_atom_site_occupancy
_atom_site_symmetry_multiplicity
_atom_site_calc_flag
_atom_site_refinement_flags
Pb1 Pb 0.247699(16) 0.29543(4) 1.033829(18) 0.02790(19) Uani 1 1 d .
O1 O 0.2928(4) 0.3145(8) 0.8997(4) 0.0387(14) Uani 1 1 d .
O2 O 0.2679(4) 0.3434(10) 0.7380(5) 0.0487(15) Uani 1 1 d .
O3 O 0.2084(3) -0.0015(8) 0.9954(4) 0.0403(13) Uani 1 1 d .
O4 O 0.2418(5) -0.2930(8) 0.9923(7) 0.0523(17) Uani 1 1 d .
N1 N 0.1233(4) 0.3292(9) 0.8707(5) 0.0307(13) Uani 1 1 d .
N2 N 0.3760(4) 0.0851(8) 1.0790(4) 0.0270(12) Uani 1 1 d .
C1 C 0.2440(5) 0.3347(13) 0.8111(6) 0.0374(18) Uani 1 1 d .
C2 C 0.1486(5) 0.3564(10) 0.7942(5) 0.0303(15) Uani 1 1 d .
C3 C 0.0911(5) 0.3937(11) 0.6988(5) 0.0363(17) Uani 1 1 d .
H3 H 0.1115 0.4129 0.6466 0.044 Uiso 1 1 calc R
C4 C 0.0064(6) 0.4010(11) 0.6841(6) 0.0407(19) Uani 1 1 d .
H4 H -0.0320 0.4257 0.6218 0.049 Uiso 1 1 calc R
C5 C -0.0238(5) 0.3709(11) 0.7647(6) 0.0350(17) Uani 1 1 d .
C6 C 0.0371(5) 0.3373(11) 0.8586(6) 0.0297(15) Uani 1 1 d .
C7 C 0.0095(6) 0.3056(11) 0.9399(7) 0.035(2) Uani 1 1 d .
H7 H 0.0495 0.2793 1.0010 0.042 Uiso 1 1 calc R
C8 C -0.0751(6) 0.3128(12) 0.9302(7) 0.043(2) Uani 1 1 d .
H8 H -0.0928 0.2914 0.9843 0.051 Uiso 1 1 calc R
C9 C -0.1364(5) 0.3537(14) 0.8360(7) 0.048(2) Uani 1 1 d .
H9 H -0.1939 0.3627 0.8298 0.057 Uiso 1 1 calc R
C10 C -0.1122(5) 0.3793(14) 0.7560(7) 0.046(2) Uani 1 1 d .
H10 H -0.1531 0.4024 0.6950 0.056 Uiso 1 1 calc R
C11 C 0.3563(5) -0.0868(11) 1.0518(5) 0.0328(16) Uani 1 1 d .
C12 C 0.4190(6) -0.2218(12) 1.0589(7) 0.0395(19) Uani 1 1 d .
H12 H 0.4030 -0.3406 1.0382 0.047 Uiso 1 1 calc R
C13 C 0.5037(6) -0.1748(11) 1.0966(6) 0.0368(18) Uani 1 1 d .
H13 H 0.5457 -0.2612 1.1001 0.044 Uiso 1 1 calc R
C14 C 0.5269(5) 0.0038(13) 1.1301(5) 0.0380(19) Uani 1 1 d .
C15 C 0.4602(4) 0.1329(11) 1.1193(5) 0.0272(14) Uani 1 1 d .
C16 C 0.4809(6) 0.3144(11) 1.1483(6) 0.0336(18) Uani 1 1 d .
H16 H 0.4377 0.3997 1.1413 0.040 Uiso 1 1 calc R
C17 C 0.5648(5) 0.3658(12) 1.1871(6) 0.0371(17) Uani 1 1 d .
H17 H 0.5784 0.4858 1.2070 0.045 Uiso 1 1 calc R
C18 C 0.6308(6) 0.2380(15) 1.1970(7) 0.043(2) Uani 1 1 d .
H18 H 0.6875 0.2751 1.2220 0.052 Uiso 1 1 calc R
C19 C 0.6124(5) 0.0648(12) 1.1708(6) 0.0410(19) Uani 1 1 d .
H19 H 0.6567 -0.0181 1.1795 0.049 Uiso 1 1 calc R
C25 C 0.2611(5) -0.1352(10) 1.0105(6) 0.0323(16) Uani 1 1 d .

loop_
_atom_site_aniso_label
_atom_site_aniso_U_11
_atom_site_aniso_U_22
_atom_site_aniso_U_33
_atom_site_aniso_U_23
_atom_site_aniso_U_13
_atom_site_aniso_U_12
Pb1 0.0205(2) 0.0360(3) 0.0268(2) -0.00230(10) 0.00720(15) 0.00184(9)
O1 0.030(3) 0.055(4) 0.033(3) 0.011(2) 0.012(3) 0.010(2)
O2 0.052(4) 0.066(4) 0.036(3) 0.005(3) 0.025(3) 0.000(3)
O3 0.026(3) 0.044(3) 0.046(3) -0.006(3) 0.006(2) -0.004(2)
O4 0.050(4) 0.034(4) 0.077(5) -0.003(3) 0.027(4) -0.005(3)
N1 0.026(3) 0.037(3) 0.027(3) 0.000(3) 0.006(3) 0.000(3)
N2 0.025(3) 0.031(3) 0.026(3) -0.001(2) 0.009(2) 0.001(2)
C1 0.029(4) 0.050(5) 0.035(4) -0.006(4) 0.014(3) -0.004(4)
C2 0.036(4) 0.025(3) 0.030(4) 0.004(3) 0.011(3) 0.003(3)
C3 0.046(4) 0.033(4) 0.026(4) 0.002(3) 0.008(3) 0.003(3)
C4 0.050(5) 0.035(4) 0.029(4) 0.008(3) 0.001(3) 0.003(4)
C5 0.031(4) 0.029(4) 0.035(4) -0.002(3) -0.001(3) 0.004(3)
C6 0.024(4) 0.033(4) 0.029(4) -0.002(3) 0.004(3) 0.002(3)
C7 0.027(4) 0.044(5) 0.031(4) 0.001(3) 0.004(3) -0.001(3)
C8 0.030(4) 0.052(5) 0.046(5) -0.009(4) 0.011(4) -0.005(3)
C9 0.023(4) 0.047(5) 0.065(6) -0.011(5) 0.003(4) 0.002(4)
C10 0.029(4) 0.052(5) 0.047(5) -0.007(4) -0.002(4) 0.004(4)
C11 0.032(4) 0.044(4) 0.025(3) 0.003(3) 0.012(3) 0.003(3)
C12 0.044(5) 0.038(5) 0.041(5) 0.008(4) 0.020(4) 0.006(3)
C13 0.039(5) 0.032(4) 0.041(4) 0.006(3) 0.015(4) 0.015(3)
C14 0.027(4) 0.060(5) 0.027(4) 0.010(4) 0.009(3) 0.010(4)
C15 0.027(3) 0.034(4) 0.022(3) 0.005(3) 0.009(3) 0.004(3)
C16 0.031(4) 0.038(4) 0.030(4) 0.002(3) 0.006(3) 0.008(3)
C17 0.035(4) 0.036(4) 0.035(4) -0.001(4) 0.005(3) -0.002(4)
C18 0.025(4) 0.062(5) 0.038(5) 0.006(4) 0.003(4) 0.004(4)
C19 0.029(4) 0.049(5) 0.045(4) 0.012(4) 0.012(3) 0.012(4)
C25 0.043(4) 0.020(4) 0.037(4) -0.002(3) 0.018(3) -0.005(3)

loop_
_atom_type_symbol
_atom_type_description
_atom_type_scat_dispersion_real
_atom_type_scat_dispersion_imag
_atom_type_scat_source
C C 0.0033 0.0016 'International Tables Vol C Tables 4.2.6.8 and 6.1.1.4'
H H 0.0000 0.0000 'International Tables Vol C Tables 4.2.6.8 and 6.1.1.4'
N N 0.0061 0.0033 'International Tables Vol C Tables 4.2.6.8 and 6.1.1.4'
O O 0.0106 0.0060 'International Tables Vol C Tables 4.2.6.8 and 6.1.1.4'
Pb Pb -3.3944 10.1111 'International Tables Vol C Tables 4.2.6.8 and 6.1.1.4'

loop_
_geom_angle_atom_site_label_1
_geom_angle_atom_site_label_2
_geom_angle_atom_site_label_3
_geom_angle
O3 Pb1 O1 90.1(2)
O3 Pb1 N2 68.35(19)
O1 Pb1 N2 76.89(19)
O3 Pb1 N1 78.0(2)
O1 Pb1 N1 67.3(2)
N2 Pb1 N1 130.2(2)
C1 O1 Pb1 124.9(5)
C25 O3 Pb1 124.2(4)
C2 N1 C6 119.3(6)
C2 N1 Pb1 113.3(5)
C6 N1 Pb1 127.1(5)
C11 N2 C15 119.0(6)
C11 N2 Pb1 113.4(5)
C15 N2 Pb1 127.3(5)
O2 C1 O1 125.3(8)
O2 C1 C2 117.5(7)
O1 C1 C2 117.1(7)
N1 C2 C3 122.8(7)
N1 C2 C1 116.7(6)
C3 C2 C1 120.4(7)
C4 C3 C2 119.5(7)
C4 C3 H3 120.3
C2 C3 H3 120.3
C3 C4 C5 119.6(7)
C3 C4 H4 120.2
C5 C4 H4 120.2
C6 C5 C4 118.1(7)
C6 C5 C10 118.7(8)
C4 C5 C10 123.2(7)
N1 C6 C7 119.6(7)
N1 C6 C5 120.7(7)
C7 C6 C5 119.7(7)
C8 C7 C6 120.9(8)
C8 C7 H7 119.5
C6 C7 H7 119.5
C7 C8 C9 119.3(9)
C7 C8 H8 120.4
C9 C8 H8 120.4
C10 C9 C8 121.2(8)
C10 C9 H9 119.4
C8 C9 H9 119.4
C9 C10 C5 120.1(8)
C9 C10 H10 119.9
C5 C10 H10 119.9
N2 C11 C12 122.6(7)
N2 C11 C25 117.1(6)
C12 C11 C25 120.3(7)
C13 C12 C11 119.0(8)
C13 C12 H12 120.5
C11 C12 H12 120.5
C12 C13 C14 119.9(7)
C12 C13 H13 120.1
C14 C13 H13 120.1
C13 C14 C19 124.0(8)
C13 C14 C15 117.8(7)
C19 C14 C15 118.1(8)
N2 C15 C16 118.9(7)
N2 C15 C14 121.6(7)
C16 C15 C14 119.6(7)
C17 C16 C15 119.8(7)
C17 C16 H16 120.1
C15 C16 H16 120.1
C16 C17 C18 120.5(8)
C16 C17 H17 119.7
C18 C17 H17 119.7
C19 C18 C17 120.5(8)
C19 C18 H18 119.8
C17 C18 H18 119.8
C18 C19 C14 121.5(8)
C18 C19 H19 119.2
C14 C19 H19 119.2
O4 C25 O3 125.4(8)
O4 C25 C11 118.1(7)
O3 C25 C11 116.5(6)

loop_
_geom_bond_atom_site_label_1
_geom_bond_atom_site_label_2
_geom_bond_distance
Pb1 O3 2.287(6)
Pb1 O1 2.291(6)
Pb1 N2 2.533(6)
Pb1 N1 2.574(6)
O1 C1 1.273(10)
O2 C1 1.241(10)
O3 C25 1.283(10)
O4 C25 1.207(10)
N1 C2 1.316(10)
N1 C6 1.383(10)
N2 C11 1.329(10)
N2 C15 1.369(9)
C1 C2 1.528(10)
C2 C3 1.415(10)
C3 C4 1.352(12)
C3 H3 0.9300
C4 C5 1.423(12)
C4 H4 0.9300
C5 C6 1.416(10)
C5 C10 1.429(12)
C6 C7 1.408(12)
C7 C8 1.365(13)
C7 H7 0.9300
C8 C9 1.431(13)
C8 H8 0.9300
C9 C10 1.351(14)
C9 H9 0.9300
C10 H10 0.9300
C11 C12 1.414(11)
C11 C25 1.534(11)
C12 C13 1.373(13)
C12 H12 0.9300
C13 C14 1.405(13)
C13 H13 0.9300
C14 C19 1.416(12)
C14 C15 1.424(11)
C15 C16 1.403(12)
C16 C17 1.370(12)
C16 H16 0.9300
C17 C18 1.411(13)
C17 H17 0.9300
C18 C19 1.331(14)
C18 H18 0.9300
C19 H19 0.9300

loop_
_geom_torsion_atom_site_label_1
_geom_torsion_atom_site_label_2
_geom_torsion_atom_site_label_3
_geom_torsion_atom_site_label_4
_geom_torsion
O3 Pb1 O1 C1 78.2(7)
N2 Pb1 O1 C1 145.9(7)
N1 Pb1 O1 C1 1.2(7)
O1 Pb1 O3 C25 75.6(6)
N2 Pb1 O3 C25 -0.2(6)
N1 Pb1 O3 C25 142.4(6)
O3 Pb1 N1 C2 -100.8(6)
O1 Pb1 N1 C2 -5.7(5)
N2 Pb1 N1 C2 -53.1(6)
O3 Pb1 N1 C6 85.2(6)
O1 Pb1 N1 C6 -179.6(7)
N2 Pb1 N1 C6 132.9(6)
O3 Pb1 N2 C11 4.3(5)
O1 Pb1 N2 C11 -91.1(5)
N1 Pb1 N2 C11 -46.9(6)
O3 Pb1 N2 C15 178.5(6)
O1 Pb1 N2 C15 83.1(5)
N1 Pb1 N2 C15 127.3(5)
Pb1 O1 C1 O2 -179.3(7)
Pb1 O1 C1 C2 2.9(11)
C6 N1 C2 C3 -0.1(11)
Pb1 N1 C2 C3 -174.6(6)
C6 N1 C2 C1 -176.5(7)
Pb1 N1 C2 C1 9.0(8)
O2 C1 C2 N1 173.6(8)
O1 C1 C2 N1 -8.5(11)
O2 C1 C2 C3 -2.9(12)
O1 C1 C2 C3 175.1(8)
N1 C2 C3 C4 -0.4(12)
C1 C2 C3 C4 175.9(8)
C2 C3 C4 C5 -0.1(12)
C3 C4 C5 C6 1.2(12)
C3 C4 C5 C10 178.9(8)
C2 N1 C6 C7 179.0(7)
Pb1 N1 C6 C7 -7.3(10)
C2 N1 C6 C5 1.2(11)
Pb1 N1 C6 C5 174.9(5)
C4 C5 C6 N1 -1.7(12)
C10 C5 C6 N1 -179.6(8)
C4 C5 C6 C7 -179.5(7)
C10 C5 C6 C7 2.6(12)
N1 C6 C7 C8 179.9(8)
C5 C6 C7 C8 -2.2(12)
C6 C7 C8 C9 -0.1(13)
C7 C8 C9 C10 2.2(14)
C8 C9 C10 C5 -1.8(15)
C6 C5 C10 C9 -0.6(13)
C4 C5 C10 C9 -178.4(9)
C15 N2 C11 C12 -2.7(10)
Pb1 N2 C11 C12 172.0(6)
C15 N2 C11 C25 177.9(6)
Pb1 N2 C11 C25 -7.4(8)
N2 C11 C12 C13 1.0(12)
C25 C11 C12 C13 -179.7(7)
C11 C12 C13 C14 1.8(12)
C12 C13 C14 C19 179.5(8)
C12 C13 C14 C15 -2.7(12)
C11 N2 C15 C16 -179.7(7)
Pb1 N2 C15 C16 6.4(9)
C11 N2 C15 C14 1.7(10)
Pb1 N2 C15 C14 -172.2(5)
C13 C14 C15 N2 1.0(10)
C19 C14 C15 N2 178.9(7)
C13 C14 C15 C16 -177.6(7)
C19 C14 C15 C16 0.3(10)
N2 C15 C16 C17 -178.8(7)
C14 C15 C16 C17 -0.2(11)
C15 C16 C17 C18 0.7(13)
C16 C17 C18 C19 -1.5(14)
C17 C18 C19 C14 1.7(14)
C13 C14 C19 C18 176.7(8)
C15 C14 C19 C18 -1.1(12)
Pb1 O3 C25 O4 178.8(7)
Pb1 O3 C25 C11 -3.4(9)
N2 C11 C25 O4 -174.6(8)
C12 C11 C25 O4 6.1(11)
N2 C11 C25 O3 7.5(10)
C12 C11 C25 O3 -171.9(7)
